data_4066594
loop_
_publ_author_name
'Vicente, Jos\'e'
'Chicote, Mar\'ia Teresa'
'Mart\'inez-Mart\'inez, Antonio Jes\'us'
'Abell\'an-L\'opez, Antonio'
'Bautista, Delia'

_publ_section_title
;
 Reactivity ofortho-\b-Enaminone-phenyl Palladium Complexes. Insertion of
 CO into the Pd&#x2212;C Bond to Give the First Acyl C,N,O-Pincer
 Complexes. Sequential Insertion of Dimethylacetylenedicarboxylate into
 the Enaminone C&#x2212;H Bond and of Isocyanide into the Pd&#x2212;C
 Bond. A New Photooxigenation/Cyclization Process&#x2020;
;
_journal_issue 21
_journal_name_full Organometallics
_journal_page_first 5693
_journal_paper_doi 10.1021/om1005403
_journal_volume 29
_journal_year 2010
_chemical_formula_sum 'C24 H22 N2 O4 Pd2'
_chemical_formula_weight 615.24
_chemical_name_systematic
; 
 ? 
;
_space_group_IT_number 43
_symmetry_cell_setting orthorhombic
_symmetry_space_group_name_Hall 'F -2d 2'
_symmetry_space_group_name_H-M 'F 2 d d'
_atom_sites_solution_hydrogens geom
_atom_sites_solution_primary direct
_atom_sites_solution_secondary difmap
_audit_creation_method SHELXL-97
_cell_angle_alpha 90.00
_cell_angle_beta 90.00
_cell_angle_gamma 90.00
_cell_formula_units_Z 8
_cell_length_a 10.4757(8)
_cell_length_b 16.1086(12)
_cell_length_c 24.6965(19)
_cell_measurement_reflns_used 6383
_cell_measurement_temperature 100(2)
_cell_measurement_theta_max 28.43
_cell_measurement_theta_min 2.46
_cell_volume 4167.5(5)
_computing_cell_refinement 'Bruker SAINT'
_computing_data_collection 'Bruker SMART'
_computing_data_reduction 'Bruker SAINT'
_computing_molecular_graphics 'Bruker SHELXTL'
_computing_publication_material 'Bruker SHELXTL'
_computing_structure_refinement 'SHELXL-97 (Sheldrick, 1997)'
_computing_structure_solution 'SHELXS-97 (Sheldrick, 1990)'
_diffrn_ambient_temperature 100(2)
_diffrn_detector_area_resol_mean 8.26
_diffrn_measured_fraction_theta_full 0.998
_diffrn_measured_fraction_theta_max 0.942
_diffrn_measurement_device_type 'Bruker SMART APEX CCD'
_diffrn_measurement_method \w-scan
_diffrn_radiation_monochromator graphite
_diffrn_radiation_source 'fine-focus sealed tube'
_diffrn_radiation_type MoK\a
_diffrn_radiation_wavelength 0.71073
_diffrn_reflns_av_R_equivalents 0.0127
_diffrn_reflns_av_sigmaI/netI 0.0161
_diffrn_reflns_limit_h_max 10
_diffrn_reflns_limit_h_min -14
_diffrn_reflns_limit_k_max 20
_diffrn_reflns_limit_k_min -20
_diffrn_reflns_limit_l_max 23
_diffrn_reflns_limit_l_min -32
_diffrn_reflns_number 6504
_diffrn_reflns_theta_full 27.00
_diffrn_reflns_theta_max 28.43
_diffrn_reflns_theta_min 2.46
_exptl_absorpt_coefficient_mu 1.762
_exptl_absorpt_correction_T_max 0.7905
_exptl_absorpt_correction_T_min 0.6872
_exptl_absorpt_correction_type multi-scan
_exptl_absorpt_process_details SADABS
_exptl_crystal_colour red
_exptl_crystal_density_diffrn 1.961
_exptl_crystal_density_method 'not measured'
_exptl_crystal_description block
_exptl_crystal_F_000 2432
_exptl_crystal_size_max 0.32
_exptl_crystal_size_mid 0.18
_exptl_crystal_size_min 0.14
_refine_diff_density_max 0.304
_refine_diff_density_min -0.652
_refine_diff_density_rms 0.078
_refine_ls_abs_structure_details 'Flack H D (1983), Acta Cryst. A39, 876-881'
_refine_ls_abs_structure_Flack 0.04(3)
_refine_ls_extinction_method none
_refine_ls_goodness_of_fit_ref 1.167
_refine_ls_hydrogen_treatment 'Rigid methyls, others riding'
_refine_ls_matrix_type full
_refine_ls_number_parameters 147
_refine_ls_number_reflns 2184
_refine_ls_number_restraints 1
_refine_ls_restrained_S_all 1.167
_refine_ls_R_factor_all 0.0158
_refine_ls_R_factor_gt 0.0158
_refine_ls_shift/su_max 0.000
_refine_ls_shift/su_mean 0.000
_refine_ls_structure_factor_coef Fsqd
_refine_ls_weighting_details 'calc w=1/[\s^2^(Fo^2^)+(0.0202P)^2^+8.6282P] where P=(Fo^2^+2Fc^2^)/3'
_refine_ls_weighting_scheme calc
_refine_ls_wR_factor_gt 0.0412
_refine_ls_wR_factor_ref 0.0412
_reflns_number_gt 2184
_reflns_number_total 2184
_reflns_threshold_expression >2sigma(I)
_cod_data_source_file om1005403_si_002.cif
_cod_data_source_block ajc5s
_cod_depositor_comments
;
The following automatic conversions were performed:

'_symmetry_cell_setting' value 'Orthorhombic' changed to
'orthorhombic' according to
/home/saulius/struct/CIF-dictionaries/cif_core.dic dictionary named
'cif_core.dic' version 2.4.1 from 2010-06-29.

Automatic conversion script
Id: cif_fix_values 1715 2011-07-08 13:25:40Z adriana 
;
_cod_database_code 4066594

loop_
_symmetry_equiv_pos_as_xyz
'x, y, z'
'x+1/4, y+1/4, -z+1/4'
'x, -y, -z'
'x+1/4, -y+1/4, z+1/4'
'x, y+1/2, z+1/2'
'x+1/4, y+3/4, -z+3/4'
'x, -y+1/2, -z+1/2'
'x+1/4, -y+3/4, z+3/4'
'x+1/2, y, z+1/2'
'x+3/4, y+1/4, -z+3/4'
'x+1/2, -y, -z+1/2'
'x+3/4, -y+1/4, z+3/4'
'x+1/2, y+1/2, z'
'x+3/4, y+3/4, -z+1/4'
'x+1/2, -y+1/2, -z'
'x+3/4, -y+3/4, z+1/4'

loop_
_atom_site_label
_atom_site_type_symbol
_atom_site_fract_x
_atom_site_fract_y
_atom_site_fract_z
_atom_site_U_iso_or_equiv
_atom_site_adp_type
_atom_site_occupancy
_atom_site_symmetry_multiplicity
_atom_site_calc_flag
_atom_site_refinement_flags
Pd1 Pd 0.87526(3) 0.431045(9) 0.563804(6) 0.01314(5) Uani 1 1 d .
N1 N 0.8699(3) 0.45233(11) 0.64395(7) 0.0141(3) Uani 1 1 d .
O1 O 0.90378(17) 0.30371(10) 0.57133(7) 0.0173(4) Uani 1 1 d .
O2 O 0.8693(2) 0.40542(9) 0.48239(6) 0.0171(3) Uani 1 1 d .
C1 C 0.8633(4) 0.54989(14) 0.55839(8) 0.0152(5) Uani 1 1 d .
C2 C 0.8392(2) 0.58951(15) 0.61147(9) 0.0147(5) Uani 1 1 d .
C3 C 0.8358(2) 0.53516(14) 0.65602(9) 0.0153(5) Uani 1 1 d .
C4 C 0.7911(3) 0.56721(15) 0.70574(10) 0.0199(5) Uani 1 1 d .
H4 H 0.7785 0.5313 0.7358 0.024 Uiso 1 1 calc R
C5 C 0.7657(3) 0.65082(16) 0.71040(10) 0.0227(5) Uani 1 1 d .
H5 H 0.7378 0.6719 0.7443 0.027 Uiso 1 1 calc R
C6 C 0.7797(3) 0.70593(16) 0.66670(10) 0.0211(5) Uani 1 1 d .
H6 H 0.7658 0.7638 0.6713 0.025 Uiso 1 1 calc R
C7 C 0.8142(3) 0.67378(16) 0.61678(12) 0.0175(5) Uani 1 1 d .
H7 H 0.8207 0.7093 0.5862 0.021 Uiso 1 1 calc R
C8 C 0.9066(2) 0.39576(15) 0.68015(9) 0.0157(5) Uani 1 1 d .
C9 C 0.9305(3) 0.31196(14) 0.66705(10) 0.0168(5) Uani 1 1 d .
H9 H 0.9520 0.2777 0.6970 0.020 Uiso 1 1 calc R
C10 C 0.9277(2) 0.27130(14) 0.61727(9) 0.0159(4) Uani 1 1 d .
C11 C 0.9606(3) 0.17983(14) 0.61604(12) 0.0214(6) Uani 1 1 d .
H11A H 0.8938 0.1494 0.5966 0.032 Uiso 1 1 calc R
H11B H 0.9668 0.1588 0.6532 0.032 Uiso 1 1 calc R
H11C H 1.0426 0.1721 0.5976 0.032 Uiso 1 1 calc R
C12 C 0.9330(3) 0.41845(15) 0.73889(10) 0.0197(5) Uani 1 1 d .
H12A H 0.9667 0.4751 0.7407 0.030 Uiso 1 1 calc R
H12B H 0.9957 0.3797 0.7541 0.030 Uiso 1 1 calc R
H12C H 0.8535 0.4151 0.7597 0.030 Uiso 1 1 calc R

loop_
_atom_site_aniso_label
_atom_site_aniso_U_11
_atom_site_aniso_U_22
_atom_site_aniso_U_33
_atom_site_aniso_U_23
_atom_site_aniso_U_13
_atom_site_aniso_U_12
Pd1 0.01919(9) 0.01191(7) 0.00831(7) 0.00021(5) 0.00045(7) -0.00052(7)
N1 0.0177(9) 0.0147(8) 0.0099(7) -0.0007(6) -0.0004(9) -0.0007(11)
O1 0.0239(13) 0.0140(7) 0.0141(8) 0.0017(6) -0.0001(7) -0.0008(7)
O2 0.0279(9) 0.0135(7) 0.0101(6) -0.0002(5) 0.0018(9) 0.0018(9)
C1 0.0185(14) 0.0156(9) 0.0114(9) 0.0000(7) 0.0004(10) -0.0009(12)
C2 0.0169(13) 0.0172(10) 0.0098(10) -0.0002(8) 0.0014(8) -0.0019(8)
C3 0.0173(12) 0.0159(10) 0.0127(10) -0.0015(8) -0.0020(8) -0.0012(8)
C4 0.0261(14) 0.0206(11) 0.0131(11) -0.0002(9) 0.0009(10) -0.0007(9)
C5 0.0325(15) 0.0225(12) 0.0130(11) -0.0049(9) 0.0022(10) 0.0011(11)
C6 0.0307(15) 0.0162(11) 0.0165(11) -0.0032(9) -0.0001(10) -0.0010(10)
C7 0.0203(14) 0.0174(12) 0.0148(13) -0.0009(9) 0.0004(10) 0.0005(9)
C8 0.0172(13) 0.0181(11) 0.0119(10) 0.0014(8) 0.0011(8) -0.0026(9)
C9 0.0228(13) 0.0151(10) 0.0124(11) 0.0041(8) 0.0000(9) -0.0010(9)
C10 0.0177(12) 0.0135(10) 0.0164(11) 0.0018(8) 0.0010(9) -0.0021(9)
C11 0.0302(16) 0.0128(12) 0.0210(14) 0.0001(9) 0.0002(11) -0.0001(9)
C12 0.0285(15) 0.0187(11) 0.0118(11) 0.0026(9) -0.0021(10) 0.0010(10)

loop_
_atom_type_symbol
_atom_type_description
_atom_type_scat_dispersion_real
_atom_type_scat_dispersion_imag
_atom_type_scat_source
C C 0.0033 0.0016 'International Tables Vol C Tables 4.2.6.8 and 6.1.1.4'
H H 0.0000 0.0000 'International Tables Vol C Tables 4.2.6.8 and 6.1.1.4'
N N 0.0061 0.0033 'International Tables Vol C Tables 4.2.6.8 and 6.1.1.4'
O O 0.0106 0.0060 'International Tables Vol C Tables 4.2.6.8 and 6.1.1.4'
Pd Pd -0.9988 1.0072 'International Tables Vol C Tables 4.2.6.8 and 6.1.1.4'

loop_
_geom_angle_atom_site_label_1
_geom_angle_atom_site_label_2
_geom_angle_atom_site_label_3
_geom_angle
_geom_angle_site_symmetry_1
C1 Pd1 N1 84.07(8) .
C1 Pd1 O2 97.47(7) .
N1 Pd1 O2 176.21(11) .
C1 Pd1 O1 175.34(13) .
N1 Pd1 O1 94.83(7) .
O2 Pd1 O1 83.90(6) .
C8 N1 C3 125.21(18) .
C8 N1 Pd1 122.40(15) .
C3 N1 Pd1 112.10(14) .
C10 O1 Pd1 120.77(15) .
C1 O2 Pd1 132.87(14) 3_566
O2 C1 C2 118.6(2) 3_566
O2 C1 Pd1 129.14(17) 3_566
C2 C1 Pd1 112.27(15) .
C7 C2 C3 122.0(2) .
C7 C2 C1 122.5(2) .
C3 C2 C1 115.4(2) .
C2 C3 C4 117.5(2) .
C2 C3 N1 114.6(2) .
C4 C3 N1 127.8(2) .
C5 C4 C3 119.6(2) .
C4 C5 C6 122.2(2) .
C7 C6 C5 118.3(2) .
C6 C7 C2 119.9(3) .
N1 C8 C9 123.5(2) .
N1 C8 C12 121.8(2) .
C9 C8 C12 114.6(2) .
C10 C9 C8 130.4(2) .
O1 C10 C9 126.7(2) .
O1 C10 C11 115.2(2) .
C9 C10 C11 118.1(2) .

loop_
_geom_bond_atom_site_label_1
_geom_bond_atom_site_label_2
_geom_bond_distance
_geom_bond_site_symmetry_2
Pd1 C1 1.923(2) .
Pd1 N1 2.0095(17) .
Pd1 O2 2.0535(14) .
Pd1 O1 2.0812(17) .
N1 C8 1.333(3) .
N1 C3 1.413(3) .
O1 C10 1.274(3) .
O2 C1 1.240(3) 3_566
C1 O2 1.240(3) 3_566
C1 C2 1.480(3) .
C2 C7 1.389(4) .
C2 C3 1.406(3) .
C3 C4 1.412(3) .
C4 C5 1.378(4) .
C5 C6 1.405(4) .
C6 C7 1.385(4) .
C8 C9 1.411(3) .
C8 C12 1.521(3) .
C9 C10 1.393(3) .
C10 C11 1.514(3) .
